data_8000530
loop_
_publ_author_name
'Fu, Pengfei'
'Sun, Yuling'
'Xia, Zhiguo'
'Xiao, Zewen'

_publ_section_title
;
 Photoluminescence Behavior of Zero-Dimensional Manganese Halide
 Tetrahedra Embedded in Conjugated Organic Matrices
;
_journal_name_full 'The Journal of Physical Chemistry Letters'
_journal_page_first 7394
_journal_page_last 7399
_journal_paper_doi 10.1021/acs.jpclett.1c02154
_journal_year 2021
_chemical_formula_moiety 'Br4 Mn, 2(C22 H19 P)'
_chemical_formula_sum 'C44 H38 Br4 Mn P2'
_chemical_formula_weight 1003.26
_chemical_name_systematic 2
_space_group_crystal_system triclinic
_space_group_IT_number 2
_space_group_name_Hall '-P 1'
_space_group_name_H-M_alt 'P -1'
_atom_sites_solution_hydrogens geom
_atom_sites_solution_primary dual
_audit_creation_date 2021-03-08
_audit_creation_method
;
Olex2 1.3
(compiled 2020.11.12 svn.r5f609507 for OlexSys, GUI svn.r6272)
;
_cell_angle_alpha 75.3450(10)
_cell_angle_beta 86.0300(10)
_cell_angle_gamma 67.8550(10)
_cell_formula_units_Z 2
_cell_length_a 10.13050(10)
_cell_length_b 12.7616(2)
_cell_length_c 17.9057(3)
_cell_measurement_reflns_used 19693
_cell_measurement_temperature 250
_cell_measurement_theta_max 73.6890
_cell_measurement_theta_min 2.5590
_cell_volume 2073.47(5)
_computing_molecular_graphics 'Olex2 1.3 (Dolomanov et al., 2009)'
_computing_publication_material 'Olex2 1.3 (Dolomanov et al., 2009)'
_computing_structure_refinement 'SHELXL 2018/3 (Sheldrick, 2015)'
_computing_structure_solution 'SHELXT 2014/5 (Sheldrick, 2014)'
_diffrn_ambient_temperature 250
_diffrn_measured_fraction_theta_full 0.996
_diffrn_measured_fraction_theta_max 0.969
_diffrn_measurement_device_type 'Rigaku Oxford Diffraction'
_diffrn_radiation_type CuK\a
_diffrn_radiation_wavelength 1.54184
_diffrn_reflns_av_R_equivalents 0.0361
_diffrn_reflns_av_unetI/netI 0.0257
_diffrn_reflns_Laue_measured_fraction_full 0.996
_diffrn_reflns_Laue_measured_fraction_max 0.969
_diffrn_reflns_limit_h_max 12
_diffrn_reflns_limit_h_min -12
_diffrn_reflns_limit_k_max 15
_diffrn_reflns_limit_k_min -15
_diffrn_reflns_limit_l_max 16
_diffrn_reflns_limit_l_min -22
_diffrn_reflns_number 25587
_diffrn_reflns_point_group_measured_fraction_full 0.996
_diffrn_reflns_point_group_measured_fraction_max 0.969
_diffrn_reflns_theta_full 67.684
_diffrn_reflns_theta_max 73.893
_diffrn_reflns_theta_min 2.552
_exptl_absorpt_coefficient_mu 8.058
_exptl_absorpt_correction_T_max 1.00000
_exptl_absorpt_correction_T_min 0.20774
_exptl_absorpt_correction_type multi-scan
_exptl_absorpt_process_details
;
CrysAlisPro 1.171.39.28b (Rigaku Oxford Diffraction, 2015)
Empirical absorption correction using spherical harmonics,
 implemented in SCALE3 ABSPACK scaling algorithm.
;
_exptl_crystal_colour 'clear light yellow'
_exptl_crystal_colour_lustre clear
_exptl_crystal_colour_modifier light
_exptl_crystal_colour_primary yellow
_exptl_crystal_density_diffrn 1.607
_exptl_crystal_description needle
_exptl_crystal_F_000 994
_exptl_crystal_size_max 0.15
_exptl_crystal_size_mid 0.1
_exptl_crystal_size_min 0.08
_refine_diff_density_max 0.472
_refine_diff_density_min -0.828
_refine_diff_density_rms 0.086
_refine_ls_extinction_method none
_refine_ls_goodness_of_fit_ref 1.030
_refine_ls_hydrogen_treatment constr
_refine_ls_matrix_type full
_refine_ls_number_parameters 460
_refine_ls_number_reflns 8153
_refine_ls_number_restraints 0
_refine_ls_restrained_S_all 1.030
_refine_ls_R_factor_all 0.0326
_refine_ls_R_factor_gt 0.0315
_refine_ls_shift/su_max 0.001
_refine_ls_shift/su_mean 0.000
_refine_ls_structure_factor_coef Fsqd
_refine_ls_weighting_details 'w=1/[\s^2^(Fo^2^)+(0.0521P)^2^+1.3200P] where P=(Fo^2^+2Fc^2^)/3'
_refine_ls_weighting_scheme calc
_refine_ls_wR_factor_gt 0.0847
_refine_ls_wR_factor_ref 0.0855
_reflns_Friedel_coverage 0.000
_reflns_number_gt 7802
_reflns_number_total 8153
_reflns_threshold_expression 'I > 2\s(I)'
_cod_data_source_file jz1c02154_si_003.cif
_cod_data_source_block 2
_cod_original_cell_volume 2073.48(5)
_cod_database_code 8000530
_shelx_shelxl_version_number 2018/3
_shelx_space_group_comment
;
The symmetry employed for this shelxl refinement is uniquely defined
by the following loop, which should always be used as a source of
symmetry information in preference to the above space-group names.
They are only intended as comments.
;
_olex2_refinement_description
;
1.a Secondary CH2 refined with riding coordinates:
 C19(H19A,H19B), C41(H41A,H41B)
1.b Aromatic/amide H refined with riding coordinates:
 C2(H2), C3(H3), C4(H4), C5(H5), C6(H6), C8(H8), C9(H9), C10(H10), C11(H11),
 C12(H12), C14(H14), C15(H15), C16(H16), C17(H17), C18(H18), C21(H21), C22(H22),
  C24(H24), C25(H25), C26(H26), C27(H27), C28(H28), C30(H30), C31(H31),
 C32(H32), C33(H33), C34(H34), C36(H36), C37(H37), C38(H38), C39(H39), C40(H40),
  C43(H43), C44(H44)
;
_olex2_submission_special_instructions 'No special instructions were received'

loop_
_space_group_symop_operation_xyz
'x, y, z'
'-x, -y, -z'

loop_
_atom_site_label
_atom_site_type_symbol
_atom_site_fract_x
_atom_site_fract_y
_atom_site_fract_z
_atom_site_U_iso_or_equiv
_atom_site_adp_type
_atom_site_occupancy
_atom_site_site_symmetry_order
_atom_site_calc_flag
_atom_site_refinement_flags_posn
_atom_site_refinement_flags_adp
_atom_site_refinement_flags_occupancy
_atom_site_disorder_assembly
_atom_site_disorder_group
Br1 Br 0.12717(3) 0.35476(2) -0.34840(2) 0.03763(8) Uani 1 1 d . . . . .
Br2 Br 0.03460(3) 0.18134(2) -0.14747(2) 0.03919(8) Uani 1 1 d . . . . .
Br3 Br 0.04098(3) 0.51058(2) -0.16262(2) 0.04352(8) Uani 1 1 d . . . . .
Br4 Br -0.27467(3) 0.47307(3) -0.26934(2) 0.04938(9) Uani 1 1 d . . . . .
Mn1 Mn -0.01648(4) 0.38282(3) -0.22982(2) 0.02946(9) Uani 1 1 d . . . . .
P1 P 0.33071(5) 0.25936(4) 0.03833(3) 0.02394(11) Uani 1 1 d . . . . .
C1 C 0.4340(2) 0.22858(18) -0.04366(13) 0.0273(4) Uani 1 1 d . . . . .
C2 C 0.5699(2) 0.2355(2) -0.05144(16) 0.0352(5) Uani 1 1 d . . . . .
H2 H 0.616225 0.238357 -0.009363 0.042 Uiso 1 1 calc R U . . .
C3 C 0.6337(3) 0.2379(2) -0.12224(19) 0.0461(7) Uani 1 1 d . . . . .
H3 H 0.723369 0.242737 -0.127941 0.055 Uiso 1 1 calc R U . . .
C4 C 0.5650(3) 0.2333(3) -0.18459(19) 0.0538(8) Uani 1 1 d . . . . .
H4 H 0.607982 0.236726 -0.232286 0.065 Uiso 1 1 calc R U . . .
C5 C 0.4333(3) 0.2236(3) -0.17694(17) 0.0503(7) Uani 1 1 d . . . . .
H5 H 0.389018 0.218787 -0.219035 0.060 Uiso 1 1 calc R U . . .
C6 C 0.3670(3) 0.2211(2) -0.10625(14) 0.0352(5) Uani 1 1 d . . . . .
H6 H 0.278304 0.214511 -0.100860 0.042 Uiso 1 1 calc R U . . .
C7 C 0.1836(2) 0.21173(19) 0.04545(12) 0.0256(4) Uani 1 1 d . . . . .
C8 C 0.2139(3) 0.0918(2) 0.06437(15) 0.0352(5) Uani 1 1 d . . . . .
H8 H 0.307915 0.039241 0.070503 0.042 Uiso 1 1 calc R U . . .
C9 C 0.1027(3) 0.0518(2) 0.07394(16) 0.0390(6) Uani 1 1 d . . . . .
H9 H 0.122164 -0.027957 0.086008 0.047 Uiso 1 1 calc R U . . .
C10 C -0.0364(3) 0.1298(2) 0.06563(15) 0.0383(5) Uani 1 1 d . . . . .
H10 H -0.110547 0.102424 0.072811 0.046 Uiso 1 1 calc R U . . .
C11 C -0.0664(3) 0.2480(2) 0.04679(18) 0.0422(6) Uani 1 1 d . . . . .
H11 H -0.160674 0.300165 0.041041 0.051 Uiso 1 1 calc R U . . .
C12 C 0.0442(3) 0.2897(2) 0.03629(16) 0.0356(5) Uani 1 1 d . . . . .
H12 H 0.024131 0.369585 0.023203 0.043 Uiso 1 1 calc R U . . .
C13 C 0.4326(2) 0.1863(2) 0.12720(14) 0.0302(5) Uani 1 1 d . . . . .
C14 C 0.5590(3) 0.0900(2) 0.13209(17) 0.0416(6) Uani 1 1 d . . . . .
H14 H 0.597856 0.065897 0.087889 0.050 Uiso 1 1 calc R U . . .
C15 C 0.6268(4) 0.0302(3) 0.2038(2) 0.0595(8) Uani 1 1 d . . . . .
H15 H 0.711768 -0.034103 0.207755 0.071 Uiso 1 1 calc R U . . .
C16 C 0.5687(4) 0.0658(4) 0.2683(2) 0.0675(10) Uani 1 1 d . . . . .
H16 H 0.614684 0.025347 0.316078 0.081 Uiso 1 1 calc R U . . .
C17 C 0.4426(4) 0.1609(3) 0.26410(17) 0.0557(8) Uani 1 1 d . . . . .
H17 H 0.404361 0.183663 0.308794 0.067 Uiso 1 1 calc R U . . .
C18 C 0.3731(3) 0.2221(2) 0.19367(15) 0.0398(5) Uani 1 1 d . . . . .
H18 H 0.288188 0.286186 0.190460 0.048 Uiso 1 1 calc R U . . .
C19 C 0.2652(2) 0.41676(18) 0.02610(14) 0.0286(4) Uani 1 1 d . . . . .
H19A H 0.198173 0.454864 -0.017553 0.034 Uiso 1 1 calc R U . . .
H19B H 0.215093 0.436330 0.071828 0.034 Uiso 1 1 calc R U . . .
C20 C 0.3860(2) 0.46145(17) 0.01282(13) 0.0253(4) Uani 1 1 d . . . . .
C21 C 0.4620(2) 0.46168(19) 0.07499(13) 0.0295(4) Uani 1 1 d . . . . .
H21 H 0.436619 0.436318 0.125290 0.035 Uiso 1 1 calc R U . . .
C22 C 0.5751(2) 0.49966(19) 0.06191(13) 0.0292(4) Uani 1 1 d . . . . .
H22 H 0.625379 0.499069 0.103637 0.035 Uiso 1 1 calc R U . . .
P2 P -0.10415(5) 0.27434(5) 0.49252(3) 0.02609(12) Uani 1 1 d . . . . .
C23 C -0.1414(2) 0.17119(19) 0.57076(14) 0.0288(4) Uani 1 1 d . . . . .
C24 C -0.2157(3) 0.1040(2) 0.55921(16) 0.0378(5) Uani 1 1 d . . . . .
H24 H -0.240773 0.107284 0.509428 0.045 Uiso 1 1 calc R U . . .
C25 C -0.2521(3) 0.0322(3) 0.62218(18) 0.0488(7) Uani 1 1 d . . . . .
H25 H -0.303942 -0.010996 0.614582 0.059 Uiso 1 1 calc R U . . .
C26 C -0.2121(3) 0.0245(3) 0.69573(18) 0.0487(7) Uani 1 1 d . . . . .
H26 H -0.236662 -0.024162 0.737648 0.058 Uiso 1 1 calc R U . . .
C27 C -0.1351(3) 0.0891(2) 0.70774(16) 0.0416(6) Uani 1 1 d . . . . .
H27 H -0.106878 0.082665 0.757570 0.050 Uiso 1 1 calc R U . . .
C28 C -0.1005(3) 0.1630(2) 0.64576(15) 0.0355(5) Uani 1 1 d . . . . .
H28 H -0.050217 0.207076 0.653846 0.043 Uiso 1 1 calc R U . . .
C29 C -0.1645(2) 0.2697(2) 0.40186(14) 0.0323(5) Uani 1 1 d . . . . .
C30 C -0.3108(3) 0.3015(2) 0.38657(18) 0.0451(6) Uani 1 1 d . . . . .
H30 H -0.377087 0.322919 0.423922 0.054 Uiso 1 1 calc R U . . .
C31 C -0.3547(3) 0.3006(3) 0.3157(2) 0.0589(9) Uani 1 1 d . . . . .
H31 H -0.451403 0.323101 0.304878 0.071 Uiso 1 1 calc R U . . .
C32 C -0.2564(4) 0.2665(3) 0.26050(19) 0.0563(8) Uani 1 1 d . . . . .
H32 H -0.287230 0.265558 0.213037 0.068 Uiso 1 1 calc R U . . .
C33 C -0.1134(4) 0.2341(3) 0.27542(17) 0.0555(8) Uani 1 1 d . . . . .
H33 H -0.047711 0.210774 0.238199 0.067 Uiso 1 1 calc R U . . .
C34 C -0.0666(3) 0.2360(3) 0.34609(15) 0.0427(6) Uani 1 1 d . . . . .
H34 H 0.030137 0.214747 0.355933 0.051 Uiso 1 1 calc R U . . .
C35 C 0.0847(2) 0.24057(19) 0.48979(12) 0.0257(4) Uani 1 1 d . . . . .
C36 C 0.1800(2) 0.1318(2) 0.52923(14) 0.0331(5) Uani 1 1 d . . . . .
H36 H 0.146394 0.075512 0.557605 0.040 Uiso 1 1 calc R U . . .
C37 C 0.3250(3) 0.1083(2) 0.52573(15) 0.0410(6) Uani 1 1 d . . . . .
H37 H 0.389058 0.035732 0.551597 0.049 Uiso 1 1 calc R U . . .
C38 C 0.3749(2) 0.1915(3) 0.48429(15) 0.0404(6) Uani 1 1 d . . . . .
H38 H 0.472503 0.175012 0.482980 0.049 Uiso 1 1 calc R U . . .
C39 C 0.2819(3) 0.2993(2) 0.44459(15) 0.0372(5) Uani 1 1 d . . . . .
H39 H 0.316705 0.355062 0.416738 0.045 Uiso 1 1 calc R U . . .
C40 C 0.1359(2) 0.3240(2) 0.44648(14) 0.0316(5) Uani 1 1 d . . . . .
H40 H 0.072638 0.395750 0.418982 0.038 Uiso 1 1 calc R U . . .
C41 C -0.1903(2) 0.41795(19) 0.51163(14) 0.0294(4) Uani 1 1 d . . . . .
H41A H -0.161076 0.414836 0.562859 0.035 Uiso 1 1 calc R U . . .
H41B H -0.158347 0.472988 0.474774 0.035 Uiso 1 1 calc R U . . .
C42 C -0.3514(2) 0.46161(18) 0.50654(13) 0.0258(4) Uani 1 1 d . . . . .
C43 C -0.4245(2) 0.5440(2) 0.44101(14) 0.0300(5) Uani 1 1 d . . . . .
H43 H -0.374289 0.573924 0.401493 0.036 Uiso 1 1 calc R U . . .
C44 C -0.5719(2) 0.5816(2) 0.43435(14) 0.0298(4) Uani 1 1 d . . . . .
H44 H -0.619764 0.636024 0.390146 0.036 Uiso 1 1 calc R U . . .

loop_
_atom_site_aniso_label
_atom_site_aniso_U_11
_atom_site_aniso_U_22
_atom_site_aniso_U_33
_atom_site_aniso_U_23
_atom_site_aniso_U_13
_atom_site_aniso_U_12
Br1 0.03728(14) 0.05106(16) 0.03066(13) -0.01299(11) 0.00944(10) -0.02272(12)
Br2 0.03806(14) 0.03839(14) 0.04381(15) 0.00014(11) -0.00385(11) -0.02291(11)
Br3 0.05160(17) 0.04300(15) 0.04456(16) -0.01967(12) 0.00550(12) -0.02206(13)
Br4 0.03066(14) 0.06152(19) 0.04381(16) -0.00162(13) -0.00307(11) -0.01034(13)
Mn1 0.02947(19) 0.03320(19) 0.02669(18) -0.00702(14) 0.00290(14) -0.01332(15)
P1 0.0197(2) 0.0229(2) 0.0303(3) -0.0068(2) 0.00196(19) -0.00928(19)
C1 0.0219(10) 0.0234(10) 0.0356(11) -0.0072(8) 0.0045(8) -0.0081(8)
C2 0.0234(11) 0.0303(11) 0.0519(15) -0.0099(10) 0.0044(10) -0.0107(9)
C3 0.0301(13) 0.0336(13) 0.0692(19) -0.0103(12) 0.0210(13) -0.0107(10)
C4 0.0560(18) 0.0465(16) 0.0499(17) -0.0109(13) 0.0286(14) -0.0143(13)
C5 0.0558(17) 0.0588(18) 0.0372(14) -0.0181(13) 0.0100(12) -0.0199(14)
C6 0.0299(12) 0.0411(13) 0.0370(13) -0.0133(10) 0.0043(10) -0.0140(10)
C7 0.0221(10) 0.0297(10) 0.0275(10) -0.0069(8) 0.0044(8) -0.0131(8)
C8 0.0260(11) 0.0289(11) 0.0477(14) -0.0016(10) -0.0020(10) -0.0116(9)
C9 0.0370(13) 0.0308(12) 0.0503(15) 0.0008(10) -0.0017(11) -0.0202(10)
C10 0.0305(12) 0.0459(14) 0.0449(14) -0.0080(11) 0.0062(10) -0.0243(11)
C11 0.0218(11) 0.0429(14) 0.0649(18) -0.0192(13) 0.0074(11) -0.0126(10)
C12 0.0272(11) 0.0296(11) 0.0529(15) -0.0146(10) 0.0049(10) -0.0115(9)
C13 0.0304(11) 0.0289(11) 0.0341(12) -0.0061(9) -0.0029(9) -0.0146(9)
C14 0.0356(13) 0.0382(13) 0.0454(15) -0.0064(11) -0.0076(11) -0.0085(11)
C15 0.0499(18) 0.0552(18) 0.0570(19) 0.0031(15) -0.0194(15) -0.0088(14)
C16 0.074(2) 0.081(2) 0.0416(17) 0.0086(16) -0.0214(16) -0.034(2)
C17 0.073(2) 0.077(2) 0.0317(14) -0.0117(14) 0.0025(13) -0.0446(19)
C18 0.0449(14) 0.0439(14) 0.0370(13) -0.0100(11) 0.0060(11) -0.0243(12)
C19 0.0236(10) 0.0239(10) 0.0379(12) -0.0076(9) 0.0025(9) -0.0086(8)
C20 0.0234(10) 0.0179(9) 0.0350(11) -0.0075(8) 0.0020(8) -0.0076(8)
C21 0.0358(12) 0.0273(10) 0.0278(10) -0.0070(8) 0.0045(9) -0.0148(9)
C22 0.0321(11) 0.0266(10) 0.0309(11) -0.0062(9) -0.0016(9) -0.0134(9)
P2 0.0184(2) 0.0271(3) 0.0325(3) -0.0088(2) -0.0002(2) -0.0071(2)
C23 0.0215(10) 0.0283(10) 0.0378(12) -0.0104(9) 0.0024(8) -0.0094(8)
C24 0.0393(13) 0.0383(13) 0.0431(14) -0.0131(11) 0.0016(11) -0.0207(11)
C25 0.0559(17) 0.0491(16) 0.0563(17) -0.0155(13) 0.0081(14) -0.0356(14)
C26 0.0575(17) 0.0493(16) 0.0465(16) -0.0090(12) 0.0125(13) -0.0314(14)
C27 0.0462(15) 0.0450(14) 0.0361(13) -0.0104(11) 0.0051(11) -0.0200(12)
C28 0.0339(12) 0.0374(12) 0.0398(13) -0.0123(10) 0.0022(10) -0.0168(10)
C29 0.0283(11) 0.0299(11) 0.0378(12) -0.0090(9) -0.0062(9) -0.0081(9)
C30 0.0291(12) 0.0459(14) 0.0633(18) -0.0274(13) -0.0074(12) -0.0068(11)
C31 0.0423(16) 0.0527(17) 0.080(2) -0.0259(16) -0.0285(16) -0.0041(13)
C32 0.064(2) 0.0547(17) 0.0481(16) -0.0113(14) -0.0249(15) -0.0159(15)
C33 0.0567(18) 0.077(2) 0.0362(15) -0.0167(14) -0.0028(13) -0.0260(16)
C34 0.0358(13) 0.0578(16) 0.0355(13) -0.0123(12) -0.0014(10) -0.0175(12)
C35 0.0178(9) 0.0312(11) 0.0287(10) -0.0118(8) -0.0004(8) -0.0067(8)
C36 0.0264(11) 0.0341(12) 0.0336(12) -0.0064(9) 0.0011(9) -0.0067(9)
C37 0.0254(12) 0.0451(14) 0.0372(13) -0.0042(11) -0.0024(10) 0.0008(10)
C38 0.0177(10) 0.0591(16) 0.0421(14) -0.0145(12) 0.0022(9) -0.0106(10)
C39 0.0281(12) 0.0427(13) 0.0431(14) -0.0141(11) 0.0067(10) -0.0143(10)
C40 0.0217(10) 0.0317(11) 0.0374(12) -0.0076(9) 0.0010(9) -0.0061(9)
C41 0.0198(10) 0.0288(10) 0.0398(12) -0.0109(9) 0.0013(9) -0.0077(8)
C42 0.0177(9) 0.0274(10) 0.0341(11) -0.0119(8) 0.0029(8) -0.0079(8)
C43 0.0225(10) 0.0324(11) 0.0343(12) -0.0077(9) 0.0064(9) -0.0106(9)
C44 0.0231(10) 0.0307(11) 0.0318(11) -0.0052(9) -0.0014(8) -0.0069(8)

loop_
_atom_type_symbol
_atom_type_description
_atom_type_scat_dispersion_real
_atom_type_scat_dispersion_imag
_atom_type_scat_source
C C 0.0181 0.0091 'International Tables Vol C Tables 4.2.6.8 and 6.1.1.4'
H H 0.0000 0.0000 'International Tables Vol C Tables 4.2.6.8 and 6.1.1.4'
Br Br -0.6763 1.2805 'International Tables Vol C Tables 4.2.6.8 and 6.1.1.4'
Mn Mn -0.5299 2.8052 'International Tables Vol C Tables 4.2.6.8 and 6.1.1.4'
P P 0.2955 0.4335 'International Tables Vol C Tables 4.2.6.8 and 6.1.1.4'

loop_
_geom_angle_atom_site_label_1
_geom_angle_atom_site_label_2
_geom_angle_atom_site_label_3
_geom_angle
_geom_angle_site_symmetry_1
_geom_angle_site_symmetry_3
_geom_angle_publ_flag
Br2 Mn1 Br1 104.928(17) . . ?
Br2 Mn1 Br3 112.951(17) . . ?
Br2 Mn1 Br4 108.705(17) . . ?
Br3 Mn1 Br1 112.698(17) . . ?
Br4 Mn1 Br1 108.313(16) . . ?
Br4 Mn1 Br3 109.051(18) . . ?
C1 P1 C7 111.12(10) . . ?
C1 P1 C13 112.30(11) . . ?
C1 P1 C19 106.92(10) . . ?
C7 P1 C19 110.06(10) . . ?
C13 P1 C7 106.42(10) . . ?
C13 P1 C19 110.06(11) . . ?
C2 C1 P1 120.48(19) . . ?
C6 C1 P1 118.20(17) . . ?
C6 C1 C2 120.1(2) . . ?
C1 C2 H2 120.4 . . ?
C3 C2 C1 119.3(3) . . ?
C3 C2 H2 120.4 . . ?
C2 C3 H3 119.9 . . ?
C4 C3 C2 120.3(2) . . ?
C4 C3 H3 119.9 . . ?
C3 C4 H4 119.6 . . ?
C5 C4 C3 120.8(3) . . ?
C5 C4 H4 119.6 . . ?
C4 C5 H5 120.0 . . ?
C4 C5 C6 119.9(3) . . ?
C6 C5 H5 120.0 . . ?
C1 C6 C5 119.6(2) . . ?
C1 C6 H6 120.2 . . ?
C5 C6 H6 120.2 . . ?
C8 C7 P1 117.88(17) . . ?
C12 C7 P1 121.81(17) . . ?
C12 C7 C8 120.2(2) . . ?
C7 C8 H8 120.3 . . ?
C9 C8 C7 119.5(2) . . ?
C9 C8 H8 120.3 . . ?
C8 C9 H9 119.9 . . ?
C10 C9 C8 120.2(2) . . ?
C10 C9 H9 119.9 . . ?
C9 C10 H10 119.8 . . ?
C11 C10 C9 120.4(2) . . ?
C11 C10 H10 119.8 . . ?
C10 C11 H11 120.0 . . ?
C10 C11 C12 120.1(2) . . ?
C12 C11 H11 120.0 . . ?
C7 C12 C11 119.6(2) . . ?
C7 C12 H12 120.2 . . ?
C11 C12 H12 120.2 . . ?
C14 C13 P1 121.7(2) . . ?
C14 C13 C18 120.5(2) . . ?
C18 C13 P1 117.47(19) . . ?
C13 C14 H14 120.4 . . ?
C13 C14 C15 119.3(3) . . ?
C15 C14 H14 120.4 . . ?
C14 C15 H15 120.0 . . ?
C16 C15 C14 119.9(3) . . ?
C16 C15 H15 120.0 . . ?
C15 C16 H16 119.4 . . ?
C15 C16 C17 121.2(3) . . ?
C17 C16 H16 119.4 . . ?
C16 C17 H17 119.9 . . ?
C18 C17 C16 120.1(3) . . ?
C18 C17 H17 119.9 . . ?
C13 C18 H18 120.5 . . ?
C17 C18 C13 118.9(3) . . ?
C17 C18 H18 120.5 . . ?
P1 C19 H19A 109.3 . . ?
P1 C19 H19B 109.3 . . ?
H19A C19 H19B 108.0 . . ?
C20 C19 P1 111.46(15) . . ?
C20 C19 H19A 109.3 . . ?
C20 C19 H19B 109.3 . . ?
C21 C20 C19 120.9(2) . . ?
C22 C20 C19 120.0(2) 2_665 . ?
C22 C20 C21 119.1(2) 2_665 . ?
C20 C21 H21 119.9 . . ?
C22 C21 C20 120.2(2) . . ?
C22 C21 H21 119.9 . . ?
C20 C22 H22 119.6 2_665 . ?
C21 C22 C20 120.7(2) . 2_665 ?
C21 C22 H22 119.6 . . ?
C23 P2 C29 110.96(11) . . ?
C23 P2 C35 109.27(10) . . ?
C23 P2 C41 107.69(11) . . ?
C29 P2 C41 111.71(11) . . ?
C35 P2 C29 108.87(11) . . ?
C35 P2 C41 108.28(10) . . ?
C24 C23 P2 121.83(19) . . ?
C24 C23 C28 119.7(2) . . ?
C28 C23 P2 118.43(17) . . ?
C23 C24 H24 120.1 . . ?
C25 C24 C23 119.7(3) . . ?
C25 C24 H24 120.1 . . ?
C24 C25 H25 119.8 . . ?
C26 C25 C24 120.5(3) . . ?
C26 C25 H25 119.8 . . ?
C25 C26 H26 119.9 . . ?
C25 C26 C27 120.2(3) . . ?
C27 C26 H26 119.9 . . ?
C26 C27 H27 120.0 . . ?
C28 C27 C26 120.1(3) . . ?
C28 C27 H27 120.0 . . ?
C23 C28 H28 120.1 . . ?
C27 C28 C23 119.8(2) . . ?
C27 C28 H28 120.1 . . ?
C30 C29 P2 120.4(2) . . ?
C34 C29 P2 119.87(18) . . ?
C34 C29 C30 119.7(2) . . ?
C29 C30 H30 120.3 . . ?
C31 C30 C29 119.3(3) . . ?
C31 C30 H30 120.3 . . ?
C30 C31 H31 119.7 . . ?
C30 C31 C32 120.6(3) . . ?
C32 C31 H31 119.7 . . ?
C31 C32 H32 119.8 . . ?
C33 C32 C31 120.3(3) . . ?
C33 C32 H32 119.8 . . ?
C32 C33 H33 119.9 . . ?
C32 C33 C34 120.1(3) . . ?
C34 C33 H33 119.9 . . ?
C29 C34 C33 119.9(3) . . ?
C29 C34 H34 120.0 . . ?
C33 C34 H34 120.0 . . ?
C36 C35 P2 120.79(18) . . ?
C40 C35 P2 119.17(16) . . ?
C40 C35 C36 120.0(2) . . ?
C35 C36 H36 120.3 . . ?
C37 C36 C35 119.4(2) . . ?
C37 C36 H36 120.3 . . ?
C36 C37 H37 119.8 . . ?
C38 C37 C36 120.5(2) . . ?
C38 C37 H37 119.8 . . ?
C37 C38 H38 119.6 . . ?
C37 C38 C39 120.8(2) . . ?
C39 C38 H38 119.6 . . ?
C38 C39 H39 120.2 . . ?
C38 C39 C40 119.6(2) . . ?
C40 C39 H39 120.2 . . ?
C35 C40 H40 120.2 . . ?
C39 C40 C35 119.7(2) . . ?
C39 C40 H40 120.2 . . ?
P2 C41 H41A 109.0 . . ?
P2 C41 H41B 109.0 . . ?
H41A C41 H41B 107.8 . . ?
C42 C41 P2 113.01(15) . . ?
C42 C41 H41A 109.0 . . ?
C42 C41 H41B 109.0 . . ?
C43 C42 C41 119.7(2) . . ?
C43 C42 C44 119.2(2) . 2_466 ?
C44 C42 C41 121.0(2) 2_466 . ?
C42 C43 H43 119.8 . . ?
C44 C43 C42 120.3(2) . . ?
C44 C43 H43 119.8 . . ?
C42 C44 H44 119.8 2_466 . ?
C43 C44 C42 120.4(2) . 2_466 ?
C43 C44 H44 119.8 . . ?

loop_
_geom_bond_atom_site_label_1
_geom_bond_atom_site_label_2
_geom_bond_distance
_geom_bond_site_symmetry_2
_geom_bond_publ_flag
Br1 Mn1 2.5135(4) . ?
Br2 Mn1 2.4975(4) . ?
Br3 Mn1 2.5000(5) . ?
Br4 Mn1 2.4982(5) . ?
P1 C1 1.781(2) . ?
P1 C7 1.795(2) . ?
P1 C13 1.794(2) . ?
P1 C19 1.821(2) . ?
C1 C2 1.408(3) . ?
C1 C6 1.390(3) . ?
C2 H2 0.9300 . ?
C2 C3 1.381(4) . ?
C3 H3 0.9300 . ?
C3 C4 1.381(5) . ?
C4 H4 0.9300 . ?
C4 C5 1.380(5) . ?
C5 H5 0.9300 . ?
C5 C6 1.390(4) . ?
C6 H6 0.9300 . ?
C7 C8 1.396(3) . ?
C7 C12 1.379(3) . ?
C8 H8 0.9300 . ?
C8 C9 1.386(3) . ?
C9 H9 0.9300 . ?
C9 C10 1.377(4) . ?
C10 H10 0.9300 . ?
C10 C11 1.375(4) . ?
C11 H11 0.9300 . ?
C11 C12 1.395(3) . ?
C12 H12 0.9300 . ?
C13 C14 1.390(3) . ?
C13 C18 1.399(4) . ?
C14 H14 0.9300 . ?
C14 C15 1.391(4) . ?
C15 H15 0.9300 . ?
C15 C16 1.363(6) . ?
C16 H16 0.9300 . ?
C16 C17 1.381(6) . ?
C17 H17 0.9300 . ?
C17 C18 1.381(4) . ?
C18 H18 0.9300 . ?
C19 H19A 0.9700 . ?
C19 H19B 0.9700 . ?
C19 C20 1.516(3) . ?
C20 C21 1.397(3) . ?
C20 C22 1.389(3) 2_665 ?
C21 H21 0.9300 . ?
C21 C22 1.388(3) . ?
C22 H22 0.9300 . ?
P2 C23 1.791(2) . ?
P2 C29 1.796(2) . ?
P2 C35 1.796(2) . ?
P2 C41 1.819(2) . ?
C23 C24 1.394(3) . ?
C23 C28 1.400(3) . ?
C24 H24 0.9300 . ?
C24 C25 1.386(4) . ?
C25 H25 0.9300 . ?
C25 C26 1.373(4) . ?
C26 H26 0.9300 . ?
C26 C27 1.391(4) . ?
C27 H27 0.9300 . ?
C27 C28 1.381(4) . ?
C28 H28 0.9300 . ?
C29 C30 1.408(3) . ?
C29 C34 1.387(4) . ?
C30 H30 0.9300 . ?
C30 C31 1.378(4) . ?
C31 H31 0.9300 . ?
C31 C32 1.383(5) . ?
C32 H32 0.9300 . ?
C32 C33 1.374(5) . ?
C33 H33 0.9300 . ?
C33 C34 1.390(4) . ?
C34 H34 0.9300 . ?
C35 C36 1.395(3) . ?
C35 C40 1.394(3) . ?
C36 H36 0.9300 . ?
C36 C37 1.384(3) . ?
C37 H37 0.9300 . ?
C37 C38 1.374(4) . ?
C38 H38 0.9300 . ?
C38 C39 1.380(4) . ?
C39 H39 0.9300 . ?
C39 C40 1.392(3) . ?
C40 H40 0.9300 . ?
C41 H41A 0.9700 . ?
C41 H41B 0.9700 . ?
C41 C42 1.514(3) . ?
C42 C43 1.392(3) . ?
C42 C44 1.393(3) 2_466 ?
C43 H43 0.9300 . ?
C43 C44 1.390(3) . ?
C44 H44 0.9300 . ?

loop_
_geom_torsion_atom_site_label_1
_geom_torsion_atom_site_label_2
_geom_torsion_atom_site_label_3
_geom_torsion_atom_site_label_4
_geom_torsion
_geom_torsion_site_symmetry_1
_geom_torsion_site_symmetry_2
_geom_torsion_site_symmetry_3
_geom_torsion_site_symmetry_4
_geom_torsion_publ_flag
P1 C1 C2 C3 -165.21(19) . . . . ?
P1 C1 C6 C5 165.6(2) . . . . ?
P1 C7 C8 C9 177.0(2) . . . . ?
P1 C7 C12 C11 -176.3(2) . . . . ?
P1 C13 C14 C15 -174.1(2) . . . . ?
P1 C13 C18 C17 174.2(2) . . . . ?
P1 C19 C20 C21 -86.0(2) . . . . ?
P1 C19 C20 C22 92.5(2) . . . 2_665 ?
C1 P1 C7 C8 69.4(2) . . . . ?
C1 P1 C7 C12 -113.6(2) . . . . ?
C1 P1 C13 C14 -19.5(2) . . . . ?
C1 P1 C13 C18 166.85(18) . . . . ?
C1 P1 C19 C20 -54.19(19) . . . . ?
C1 C2 C3 C4 -0.2(4) . . . . ?
C2 C1 C6 C5 -1.7(4) . . . . ?
C2 C3 C4 C5 -1.4(4) . . . . ?
C3 C4 C5 C6 1.5(5) . . . . ?
C4 C5 C6 C1 0.1(4) . . . . ?
C6 C1 C2 C3 1.7(3) . . . . ?
C7 P1 C1 C2 -166.44(18) . . . . ?
C7 P1 C1 C6 26.4(2) . . . . ?
C7 P1 C13 C14 102.3(2) . . . . ?
C7 P1 C13 C18 -71.4(2) . . . . ?
C7 P1 C19 C20 -174.98(16) . . . . ?
C7 C8 C9 C10 -0.7(4) . . . . ?
C8 C7 C12 C11 0.6(4) . . . . ?
C8 C9 C10 C11 0.9(4) . . . . ?
C9 C10 C11 C12 -0.3(4) . . . . ?
C10 C11 C12 C7 -0.4(4) . . . . ?
C12 C7 C8 C9 -0.1(4) . . . . ?
C13 P1 C1 C2 -47.4(2) . . . . ?
C13 P1 C1 C6 145.43(18) . . . . ?
C13 P1 C7 C8 -53.2(2) . . . . ?
C13 P1 C7 C12 123.8(2) . . . . ?
C13 P1 C19 C20 68.04(19) . . . . ?
C13 C14 C15 C16 0.4(5) . . . . ?
C14 C13 C18 C17 0.4(4) . . . . ?
C14 C15 C16 C17 0.1(6) . . . . ?
C15 C16 C17 C18 -0.2(5) . . . . ?
C16 C17 C18 C13 0.0(4) . . . . ?
C18 C13 C14 C15 -0.6(4) . . . . ?
C19 P1 C1 C2 73.4(2) . . . . ?
C19 P1 C1 C6 -93.75(19) . . . . ?
C19 P1 C7 C8 -172.39(19) . . . . ?
C19 P1 C7 C12 4.6(2) . . . . ?
C19 P1 C13 C14 -138.5(2) . . . . ?
C19 P1 C13 C18 47.9(2) . . . . ?
C19 C20 C21 C22 178.1(2) . . . . ?
C20 C21 C22 C20 0.4(4) . . . 2_665 ?
C22 C20 C21 C22 -0.4(4) 2_665 . . . ?
P2 C23 C24 C25 -174.8(2) . . . . ?
P2 C23 C28 C27 176.2(2) . . . . ?
P2 C29 C30 C31 178.0(2) . . . . ?
P2 C29 C34 C33 -179.0(2) . . . . ?
P2 C35 C36 C37 179.76(19) . . . . ?
P2 C35 C40 C39 179.31(19) . . . . ?
P2 C41 C42 C43 -102.1(2) . . . . ?
P2 C41 C42 C44 76.2(2) . . . 2_466 ?
C23 P2 C29 C30 64.5(2) . . . . ?
C23 P2 C29 C34 -116.4(2) . . . . ?
C23 P2 C35 C36 16.6(2) . . . . ?
C23 P2 C35 C40 -164.54(18) . . . . ?
C23 P2 C41 C42 -68.29(19) . . . . ?
C23 C24 C25 C26 -1.8(4) . . . . ?
C24 C23 C28 C27 -0.5(4) . . . . ?
C24 C25 C26 C27 0.3(5) . . . . ?
C25 C26 C27 C28 1.1(5) . . . . ?
C26 C27 C28 C23 -0.9(4) . . . . ?
C28 C23 C24 C25 1.9(4) . . . . ?
C29 P2 C23 C24 -3.6(2) . . . . ?
C29 P2 C23 C28 179.67(18) . . . . ?
C29 P2 C35 C36 -104.8(2) . . . . ?
C29 P2 C35 C40 74.1(2) . . . . ?
C29 P2 C41 C42 53.8(2) . . . . ?
C29 C30 C31 C32 1.3(5) . . . . ?
C30 C29 C34 C33 0.1(4) . . . . ?
C30 C31 C32 C33 -0.6(5) . . . . ?
C31 C32 C33 C34 -0.4(5) . . . . ?
C32 C33 C34 C29 0.6(5) . . . . ?
C34 C29 C30 C31 -1.1(4) . . . . ?
C35 P2 C23 C24 -123.7(2) . . . . ?
C35 P2 C23 C28 59.6(2) . . . . ?
C35 P2 C29 C30 -175.2(2) . . . . ?
C35 P2 C29 C34 3.9(2) . . . . ?
C35 P2 C41 C42 173.67(16) . . . . ?
C35 C36 C37 C38 0.5(4) . . . . ?
C36 C35 C40 C39 -1.8(4) . . . . ?
C36 C37 C38 C39 -0.9(4) . . . . ?
C37 C38 C39 C40 -0.1(4) . . . . ?
C38 C39 C40 C35 1.4(4) . . . . ?
C40 C35 C36 C37 0.9(4) . . . . ?
C41 P2 C23 C24 118.9(2) . . . . ?
C41 P2 C23 C28 -57.8(2) . . . . ?
C41 P2 C29 C30 -55.7(2) . . . . ?
C41 P2 C29 C34 123.4(2) . . . . ?
C41 P2 C35 C36 133.60(19) . . . . ?
C41 P2 C35 C40 -47.5(2) . . . . ?
C41 C42 C43 C44 177.6(2) . . . . ?
C42 C43 C44 C42 0.7(4) . . . 2_466 ?
C44 C42 C43 C44 -0.7(4) 2_466 . . . ?
